data_2001524
loop_
_publ_author_name
'Kumar, R. K.'
'Aravamudan, G.'
'Udupa, M. R.'
'Seshasayee, M.'
'Hamor, T. A.'

_publ_section_title
;
 Structure of bis(diethyldithiocarbamato)diiodotellurium(IV)
;
_journal_issue 7
_journal_name_full 'Acta Crystallographica Section C'
_journal_page_first 1328
_journal_page_last 1330
_journal_paper_doi 10.1107/S0108270192012745
_journal_volume 49
_journal_year 1993
_chemical_formula_sum 'C10 H20 I2 N2 S4 Te'
_chemical_formula_weight 677.9
_space_group_IT_number 2
_space_group_name_Hall '-P 1'
_space_group_name_H-M_alt 'P -1'
_symmetry_cell_setting triclinic
_symmetry_space_group_name_Hall '-P 1'
_symmetry_space_group_name_H-M 'P -1'
_atom_type_scat_source 'Cromer & Liberman (1970)'
_cell_angle_alpha 108.02(4)
_cell_angle_beta 93.66(3)
_cell_angle_gamma 118.44(3)
_cell_formula_units_Z 2
_cell_length_a 10.809(3)
_cell_length_b 10.947(6)
_cell_length_c 10.955(4)
_cell_measurement_reflns_used 24
_cell_measurement_temperature 298
_cell_measurement_theta_max 24.6
_cell_measurement_theta_min 8
_cell_volume 1048.8(9)
_diffrn_measurement_device CAD-4
_diffrn_measurement_method \w/2\q
_diffrn_radiation_type 'Mo K\a'
_diffrn_radiation_wavelength 0.71069
_diffrn_reflns_av_R_equivalents 0.04
_diffrn_reflns_limit_h_max 14
_diffrn_reflns_limit_h_min -14
_diffrn_reflns_limit_k_max 14
_diffrn_reflns_limit_k_min -14
_diffrn_reflns_limit_l_max 14
_diffrn_reflns_limit_l_min -1
_diffrn_reflns_number 5560
_diffrn_reflns_theta_max 27.5
_diffrn_standards_decay_% <3
_diffrn_standards_interval_time 120
_diffrn_standards_number 3
_exptl_absorpt_coefficient_mu 4.435
_exptl_absorpt_correction_type 'not applied'
_exptl_crystal_colour 'deep red'
_exptl_crystal_density_diffrn 2.14
_exptl_crystal_density_meas 2.16
_exptl_crystal_density_method flotation
_exptl_crystal_description 'stubby needles'
_exptl_crystal_size_max 0.5
_exptl_crystal_size_mid 0.5
_exptl_crystal_size_min 0.4
_refine_diff_density_max 1.34
_refine_diff_density_min -1.43
_refine_ls_goodness_of_fit_obs 0.995
_refine_ls_number_parameters 170
_refine_ls_number_reflns 4049
_refine_ls_R_factor_obs 0.042
_refine_ls_shift/esd_max 0.11
_refine_ls_structure_factor_coef F
_refine_ls_weighting_details 'w = 1/(\s^2^|F~o~|+0.001943|F~c~|^2^)'
_refine_ls_weighting_scheme calc
_refine_ls_wR_factor_obs 0.051
_reflns_number_observed 4049
_reflns_number_total 4805
_reflns_observed_criterion I>3\s(I)
_cod_data_source_file ab1024.cif
_cod_data_source_block ab1024_structure_1_of_1
_cod_depositor_comments
;
The following automatic conversions were performed:

'_refine_ls_weighting_scheme' value
'1/(\s^2^|F~o~|+0.001943|F~c~|^2^)' was changed to 'calc'. New tag
'_refine_ls_weighting_details' was created. The value of the new tag
was set to 'w = 1/(\s^2^|F~o~|+0.001943|F~c~|^2^)'.

Automatic conversion script
Id: cif_fix_values 3143 2015-03-26 13:38:13Z robertas 
;
_cod_original_cell_volume 1048.78
_cod_database_code 2001524

loop_
_space_group_symop_id
_space_group_symop_operation_xyz
1 x,y,z
2 -x,-y,-z

loop_
_atom_site_label
_atom_site_fract_x
_atom_site_fract_y
_atom_site_fract_z
_atom_site_U_iso_or_equiv
Te .09179(3) .23976(4) .16025(3) .0366(2)
I(1) .35614(4) .41702(6) .36099(4) .0586(2)
I(2) -.18020(4) .02714(5) -.06900(5) .0532(2)
S(1) .2416(2) .2847(2) -.0283(2) .0483(7)
S(2) .1350(2) .4731(2) .1218(2) .0474(7)
S(3) -.0476(2) .3270(2) .3083(2) .0491(8)
S(4) -.0258(2) .0701(2) .3123(2) .0616(11)
C(1) -.0944(7) .1824(7) .3644(7) .055(3)
N(1) -.1816(8) .1670(7) .4457(7) .081(4)
C(2) -.2503(12) .2580(10) .4789(11) .093(6)
C(3) -.3917(12) .1890(13) .3697(15) .112(8)
C(6) .2286(6) .4415(7) .0047(5) .042(3)
N(2) .2805(5) .5316(6) -.0582(5) .046(2)
C(7) .2857(7) .6784(8) -.0152(8) .057(4)
C(8) .4311(9) .8042(10) .0795(14) .104(6)
C(9) .3465(7) .4999(9) -.1692(7) .060(4)
C(10) .2183(12) .3951(13) -.2994(9) .106(6)
C(4) -.279(3) .020(3) .458(2) .034(5)
C(5) -.212(3) .081(3) .607(3) .075(7)
C(42) -.1957(15) .0560(16) .5208(15) .101(4)
C(52) -.3258(16) -.0983(18) .4319(17) .102(4)

loop_
_geom_angle_atom_site_label_1
_geom_angle_atom_site_label_2
_geom_angle_atom_site_label_3
_geom_angle
_geom_angle_publ_flag
I(1) Te I(2) 173.80(10) yes
I(1) Te S(1) 90.50(10) yes
I(1) Te S(2) 90.10(10) yes
I(1) Te S(3) 94.00(10) yes
I(1) Te S(4) 88.10(10) yes
I(1) Te I(2^i^) 86.50(10) yes
I(2) Te S(1) 86.30(10) yes
I(2) Te S(2) 93.60(10) yes
I(2) Te S(3) 91.70(10) yes
I(2) Te S(4) 91.80(10) yes
I(2) Te I(2^i^) 87.50(10) yes
S(1) Te S(2) 67.90(10) yes
S(1) Te S(3) 145.00(10) yes
S(1) Te S(4) 148.20(10) yes
S(1) Te I(2^i^) 72.80(10) yes
S(2) Te S(3) 77.30(10) yes
S(2) Te S(4) 143.80(10) yes
S(2) Te I(2^i^) 140.60(10) yes
S(3) Te S(4) 66.70(10) yes
S(3) Te I(2^i^) 142.10(10) yes
S(4) Te I(2^i^) 75.40(10) yes
Te S(1) C(6) 84.7(3) yes
Te S(2) C(6) 90.1(3) yes
Te S(3) C(1) 90.8(3) yes
Te S(4) C(1) 84.1(3) yes
S(1) C(6) S(2) 117.2(4) yes
S(1) C(6) N(2) 122.6(5) yes
S(2) C(6) N(2) 120.1(5) yes
C(6) N(2) C(7) 121.4(5) yes
C(6) N(2) C(9) 122.0(5) yes
N(2) C(7) C(8) 110.2(7) yes
N(2) C(9) C(10) 106.8(6) yes
C(7) N(2) C(9) 116.4(5) yes
N(1) C(4) C(5) 93.9(18) yes
C(2) N(1) C(4) 107.5(11) yes
C(2) N(1) C(42) 120.8(8) yes
C(4) N(1) C(42) 34.3(11) yes
S(3) C(1) S(4) 118.1(4) yes
S(3) C(1) N(1) 117.8(5) yes
S(4) C(1) N(1) 124.1(5) yes
C(1) N(1) C(2) 122.4(7) yes
C(1) N(1) C(4) 123.4(10) yes
C(1) N(1) C(42) 116.5(7) yes
N(1) C(2) C(3) 111.2(9) yes
N(1) C(42) C(52) 105.4(11) yes

loop_
_geom_bond_atom_site_label_1
_geom_bond_atom_site_label_2
_geom_bond_distance
_geom_bond_publ_flag
Te I(1) 2.835(2) yes
Te I(2) 3.048(2) yes
Te S(1) 2.726(2) yes
Te S(2) 2.544(3) yes
Te S(3) 2.556(2) yes
Te S(4) 2.788(3) yes
Te I(2^i^) 3.380(2) yes
S(1) C(6) 1.717(9) yes
S(2) C(6) 1.736(7) yes
S(3) C(1) 1.737(9) yes
S(4) C(1) 1.696(9) yes
C(1) N(1) 1.326(11) yes
C(2) N(1) 1.480(17) yes
C(4) N(1) 1.50(3) yes
C(42) N(1) 1.62(2) yes
C(2) C(3) 1.564(17) yes
C(6) N(2) 1.306(9) yes
N(2) C(7) 1.500(11) yes
N(2) C(9) 1.481(10) yes
C(7) C(8) 1.513(10) yes
C(9) C(10) 1.579(11) yes
C(4) C(5) 1.54(4) yes
C(42) C(52) 1.524(16) yes
